data_7010578
loop_
_publ_author_name
'Arca, Massimiliano'
'Blake, Alexander J.'
'Casab\`o, Jaume'
'Demartin, Francesco'
'Devillanova, Francesco A.'
'Garau, Alessandra'
'Isaia, Francesco'
'Lippolis, Vito'
'Kivekas, Raikko'
'Muns, Vicent'
'Schr\"oder, Martin'
'Verani, Gaetano'

_publ_section_title
;
 Conformationally locked pentadentate macrocycles containing the
 1,10-phenanthroline unit. Synthesis and crystal structure of
 5-oxa-2,8-dithia[9](2,9)-1,10-phenanthrolinophane (L) and its
 coordination properties to NiII, PdII, PtII, RhIII and
 RuII&#x200A;&#x2020;
;
_journal_issue 8
_journal_name_full 'Journal of the Chemical Society, Dalton Transactions'
_journal_page_first 1180
_journal_paper_doi 10.1039/b100493j
_journal_year 2001
_chemical_formula_moiety 'C36 H33.75 N O P Ru S 2+, 2(P F6 -), 0.25(C2 H3 N)'
_chemical_formula_sum 'C36.5 H33.75 F12 N2.25 O P3 Ru S2'
_chemical_formula_weight 1006.01
_chemical_name_systematic
; 
 ? 
;
_space_group_IT_number 15
_symmetry_cell_setting monoclinic
_symmetry_space_group_name_Hall '-I 2ya'
_symmetry_space_group_name_H-M 'I 1 2/a 1'
_atom_sites_solution_hydrogens geom
_atom_sites_solution_primary direct
_atom_sites_solution_secondary difmap
_audit_creation_method SHELXL-97
_cell_angle_alpha 90.00
_cell_angle_beta 99.15(5)
_cell_angle_gamma 90.00
_cell_formula_units_Z 8
_cell_length_a 25.13(2)
_cell_length_b 12.55(2)
_cell_length_c 25.98(2)
_cell_measurement_reflns_used 44
_cell_measurement_temperature 150(2)
_cell_measurement_theta_max 13
_cell_measurement_theta_min 12
_cell_volume 8089(16)
_computing_cell_refinement STADI4
_computing_data_collection 'STADI4 (Stoe & Cie, 1997a)'
_computing_data_reduction 'X-RED (Stoe & Cie, 1997b)'
_computing_molecular_graphics 'SHELXTL/PC (Sheldrick, 1994)'
_computing_publication_material 'SHELXL97; PLATON (Spek, 2001)'
_computing_structure_refinement 'SHELXL-97 (Sheldrick, 1997)'
_computing_structure_solution 'SHELXS-97 (Sheldrick, 1990)'
_diffrn_ambient_temperature 150(2)
_diffrn_measured_fraction_theta_full 0.998
_diffrn_measured_fraction_theta_max 0.998
_diffrn_measurement_device_type 'Stoe Satdi-4 four-circle'
_diffrn_measurement_method omega/theta
_diffrn_radiation_monochromator graphite
_diffrn_radiation_source 'fine-focus sealed tube'
_diffrn_radiation_type MoK\a
_diffrn_radiation_wavelength 0.71073
_diffrn_reflns_av_R_equivalents 0.044
_diffrn_reflns_av_sigmaI/netI 0.056
_diffrn_reflns_limit_h_max 31
_diffrn_reflns_limit_h_min -31
_diffrn_reflns_limit_k_max 0
_diffrn_reflns_limit_k_min -15
_diffrn_reflns_limit_l_max 32
_diffrn_reflns_limit_l_min -32
_diffrn_reflns_number 8760
_diffrn_reflns_theta_full 26.03
_diffrn_reflns_theta_max 26.03
_diffrn_reflns_theta_min 2.52
_diffrn_standards_decay_% 0
_diffrn_standards_interval_time 60
_diffrn_standards_number 3
_exptl_absorpt_coefficient_mu 0.699
_exptl_absorpt_correction_T_max 0.790
_exptl_absorpt_correction_T_min 0.498
_exptl_absorpt_correction_type psi-scan
_exptl_absorpt_process_details 'X-RED (Stoe & Cie, 1997b)'
_exptl_crystal_colour yellow
_exptl_crystal_density_diffrn 1.652
_exptl_crystal_density_meas ?
_exptl_crystal_density_method .
_exptl_crystal_description block
_exptl_crystal_F_000 4044
_exptl_crystal_size_max 0.46
_exptl_crystal_size_mid 0.38
_exptl_crystal_size_min 0.32
_refine_diff_density_max 1.41
_refine_diff_density_min -1.07
_refine_diff_density_rms 0.12
_refine_ls_extinction_method none
_refine_ls_goodness_of_fit_ref 1.03
_refine_ls_hydrogen_treatment constr
_refine_ls_matrix_type full
_refine_ls_number_parameters 558
_refine_ls_number_reflns 7958
_refine_ls_number_restraints 821
_refine_ls_restrained_S_all 1.32
_refine_ls_R_factor_all 0.0872
_refine_ls_R_factor_gt 0.0585
_refine_ls_shift/su_max 0.20
_refine_ls_shift/su_mean 0.01
_refine_ls_structure_factor_coef Fsqd
_refine_ls_weighting_details 'calc w=1/[\s^2^(Fo^2^)+(0.0737P)^2^+51.4746P] where P=(Fo^2^+2Fc^2^)/3'
_refine_ls_weighting_scheme calc
_refine_ls_wR_factor_gt 0.1355
_refine_ls_wR_factor_ref 0.1561
_reflns_number_gt 5843
_reflns_number_total 7958
_reflns_threshold_expression >2sigma(I)
_cod_data_source_file b100493j.txt
_cod_data_source_block Ru(L)PPh3(PF6)2.0.25CH3CN
_cod_depositor_comments
;
The following automatic conversions were performed:
'_atom_site_symetry_multiplicity' tag replaced with
'_atom_site_symmetry_multiplicity'.

Automatic conversion script
Id: cif_correct_tags 1440 2010-10-19 06:21:57Z saulius 
;
_cod_original_sg_symbol_H-M I2/a
_cod_original_formula_sum 'C36.50 H33.75 F12 N2.25 O P3 Ru S2'
_cod_database_code 7010578

loop_
_symmetry_equiv_pos_as_xyz
'x, y, z'
'-x+1/2, y, -z'
'x+1/2, y+1/2, z+1/2'
'-x+1, y+1/2, -z+1/2'
'-x, -y, -z'
'x-1/2, -y, z'
'-x+1/2, -y+1/2, -z+1/2'
'x, -y+1/2, z+1/2'

loop_
_atom_site_label
_atom_site_type_symbol
_atom_site_fract_x
_atom_site_fract_y
_atom_site_fract_z
_atom_site_U_iso_or_equiv
_atom_site_adp_type
_atom_site_occupancy
_atom_site_symmetry_multiplicity
_atom_site_calc_flag
_atom_site_refinement_flags
_atom_site_disorder_assembly
_atom_site_disorder_group
Ru1 Ru 0.57958(2) 0.58942(4) 0.35573(2) 0.02028(16) Uani 1 1 d . . .
P2 P 0.61204(7) 0.45928(14) 0.41252(7) 0.0246(4) Uani 1 1 d . . .
S2 S 0.57066(8) 0.47197(15) 0.28471(7) 0.0309(4) Uani 1 1 d . . .
P1 P 0.37599(8) 0.45122(17) 0.24895(8) 0.0357(5) Uani 1 1 d D . .
P3 P 0.61921(8) 0.43805(16) 0.10855(7) 0.0308(4) Uani 1 1 d D . .
S1 S 0.49972(7) 0.60833(14) 0.39021(7) 0.0297(4) Uani 1 1 d . . .
F1 F 0.43503(18) 0.4272(4) 0.2801(2) 0.0595(15) Uani 1 1 d D . .
C25 C 0.5666(3) 0.3492(5) 0.4203(3) 0.0292(15) Uani 1 1 d U . .
N2 N 0.6508(2) 0.6227(5) 0.3325(2) 0.0242(12) Uani 1 1 d . . .
N1 N 0.6020(2) 0.7161(4) 0.4025(2) 0.0239(12) Uani 1 1 d . . .
C6 C 0.6502(3) 0.7586(6) 0.3947(3) 0.0274(14) Uani 1 1 d U . .
F2 F 0.39452(18) 0.5687(4) 0.2366(2) 0.0466(12) Uani 1 1 d D . .
O1 O 0.5424(2) 0.7036(4) 0.29818(19) 0.0314(11) Uani 1 1 d . . .
F4 F 0.3943(2) 0.4106(5) 0.1967(2) 0.0626(15) Uani 1 1 d D . .
F6 F 0.31746(18) 0.4753(4) 0.2184(2) 0.0553(14) Uani 1 1 d D . .
F5 F 0.3581(2) 0.3327(4) 0.2605(3) 0.0646(16) Uani 1 1 d D . .
F3 F 0.3579(2) 0.4917(5) 0.3014(2) 0.0655(16) Uani 1 1 d D . .
C31 C 0.6312(3) 0.5114(5) 0.4787(3) 0.0250(14) Uani 1 1 d U . .
C19 C 0.6688(3) 0.3873(6) 0.3928(3) 0.0354(17) Uani 1 1 d U . .
C1 C 0.5211(3) 0.7106(6) 0.4398(3) 0.0336(16) Uani 1 1 d U . .
H1A H 0.4929 0.7663 0.4373 0.040 Uiso 1 1 calc R . .
H1B H 0.5238 0.6775 0.4747 0.040 Uiso 1 1 calc R . .
C36 C 0.6741(3) 0.5850(6) 0.4894(3) 0.0310(15) Uani 1 1 d U . .
H36 H 0.6965 0.5980 0.4639 0.037 Uiso 1 1 calc R . .
C9 C 0.7488(3) 0.8368(7) 0.3748(3) 0.0438(19) Uani 1 1 d U . .
H9 H 0.7825 0.8635 0.3684 0.053 Uiso 1 1 calc R . .
C33 C 0.6103(3) 0.5484(8) 0.5646(3) 0.045(2) Uani 1 1 d U . .
H33 H 0.5884 0.5360 0.5906 0.053 Uiso 1 1 calc R . .
C5 C 0.6726(3) 0.8493(6) 0.4219(3) 0.0385(17) Uani 1 1 d U . .
C7 C 0.6769(3) 0.7078(6) 0.3577(3) 0.0278(14) Uani 1 1 d U . .
C13 C 0.6713(3) 0.5752(6) 0.2947(3) 0.0328(16) Uani 1 1 d U . .
C30 C 0.5170(3) 0.3392(6) 0.3887(3) 0.0311(16) Uani 1 1 d U . .
H30 H 0.5052 0.3933 0.3640 0.037 Uiso 1 1 calc R . .
C11 C 0.7484(3) 0.6903(7) 0.3084(3) 0.0412(18) Uani 1 1 d U . .
H11 H 0.7826 0.7109 0.3006 0.049 Uiso 1 1 calc R . .
C2 C 0.5739(3) 0.7627(6) 0.4352(3) 0.0315(16) Uani 1 1 d U . .
C8 C 0.7258(3) 0.7453(6) 0.3466(3) 0.0343(16) Uani 1 1 d U . .
C14 C 0.6391(3) 0.4837(7) 0.2681(3) 0.0384(18) Uani 1 1 d U . .
H14A H 0.6589 0.4165 0.2777 0.046 Uiso 1 1 calc R . .
H14B H 0.6362 0.4927 0.2299 0.046 Uiso 1 1 calc R . .
C20 C 0.6594(3) 0.2888(7) 0.3670(3) 0.0403(18) Uani 1 1 d U . .
H20 H 0.6247 0.2572 0.3639 0.048 Uiso 1 1 calc R . .
C29 C 0.4843(3) 0.2507(6) 0.3927(3) 0.0376(17) Uani 1 1 d U . .
H29 H 0.4499 0.2456 0.3715 0.045 Uiso 1 1 calc R . .
C34 C 0.6523(3) 0.6196(7) 0.5739(3) 0.043(2) Uani 1 1 d U . .
H34 H 0.6595 0.6559 0.6063 0.051 Uiso 1 1 calc R . .
C35 C 0.6838(3) 0.6383(7) 0.5364(3) 0.0372(17) Uani 1 1 d U . .
H35 H 0.7125 0.6881 0.5428 0.045 Uiso 1 1 calc R . .
F9 F 0.6174(2) 0.3231(4) 0.0836(2) 0.0554(14) Uani 1 1 d D A .
F12 F 0.6191(2) 0.5531(4) 0.1343(3) 0.0740(18) Uani 1 1 d D A .
C12 C 0.7213(3) 0.6074(7) 0.2823(3) 0.0389(18) Uani 1 1 d U . .
H12 H 0.7363 0.5713 0.2558 0.047 Uiso 1 1 calc R . .
C32 C 0.5996(3) 0.4944(7) 0.5173(3) 0.0348(17) Uani 1 1 d U . .
H32 H 0.5704 0.4455 0.5113 0.042 Uiso 1 1 calc R . .
C15 C 0.5307(3) 0.5561(6) 0.2359(3) 0.0359(17) Uani 1 1 d U . .
H15A H 0.5382 0.5360 0.2009 0.043 Uiso 1 1 calc R . .
H15B H 0.4919 0.5429 0.2365 0.043 Uiso 1 1 calc R . .
C4 C 0.6422(4) 0.8953(7) 0.4567(3) 0.048(2) Uani 1 1 d U . .
H4 H 0.6555 0.9565 0.4762 0.058 Uiso 1 1 calc R . .
C17 C 0.4964(3) 0.7591(6) 0.3119(3) 0.0405(19) Uani 1 1 d U . .
H17A H 0.4750 0.7898 0.2800 0.049 Uiso 1 1 calc R . .
H17B H 0.5089 0.8184 0.3359 0.049 Uiso 1 1 calc R . .
C10 C 0.7235(3) 0.8857(7) 0.4104(3) 0.0443(19) Uani 1 1 d U . .
H10 H 0.7399 0.9462 0.4283 0.053 Uiso 1 1 calc R . .
C18 C 0.4615(3) 0.6852(6) 0.3375(3) 0.0403(19) Uani 1 1 d U . .
H18A H 0.4427 0.6357 0.3110 0.048 Uiso 1 1 calc R . .
H18B H 0.4338 0.7276 0.3515 0.048 Uiso 1 1 calc R . .
C27 C 0.5510(4) 0.1805(6) 0.4590(3) 0.044(2) Uani 1 1 d U . .
H27 H 0.5631 0.1253 0.4830 0.053 Uiso 1 1 calc R . .
C16 C 0.5421(3) 0.6735(6) 0.2445(3) 0.0369(18) Uani 1 1 d U . .
H16A H 0.5776 0.6905 0.2346 0.044 Uiso 1 1 calc R . .
H16B H 0.5144 0.7154 0.2219 0.044 Uiso 1 1 calc R . .
C24 C 0.7195(4) 0.4321(8) 0.3953(4) 0.055(2) Uani 1 1 d U . .
H24 H 0.7271 0.4986 0.4123 0.066 Uiso 1 1 calc R . .
C26 C 0.5828(3) 0.2690(6) 0.4563(3) 0.0383(18) Uani 1 1 d U . .
H26 H 0.6162 0.2753 0.4792 0.046 Uiso 1 1 calc R . .
C3 C 0.5933(4) 0.8528(7) 0.4632(3) 0.046(2) Uani 1 1 d U . .
H3 H 0.5727 0.8849 0.4867 0.055 Uiso 1 1 calc R . .
C28 C 0.5020(4) 0.1710(7) 0.4273(3) 0.045(2) Uani 1 1 d U . .
H28 H 0.4805 0.1094 0.4294 0.054 Uiso 1 1 calc R . .
C23 C 0.7594(4) 0.3807(9) 0.3731(5) 0.068(3) Uani 1 1 d U . .
H23 H 0.7938 0.4131 0.3747 0.082 Uiso 1 1 calc R . .
C21 C 0.6995(4) 0.2376(8) 0.3462(4) 0.057(2) Uani 1 1 d U . .
H21 H 0.6926 0.1700 0.3300 0.069 Uiso 1 1 calc R . .
C22 C 0.7498(4) 0.2838(8) 0.3488(5) 0.068(3) Uani 1 1 d U . .
H22 H 0.7773 0.2489 0.3341 0.081 Uiso 1 1 calc R . .
F11 F 0.6814(3) 0.4412(7) 0.1096(7) 0.095(8) Uani 0.65(2) 1 d PD A 1
F10 F 0.6298(5) 0.3721(6) 0.1627(3) 0.061(5) Uani 0.65(2) 1 d PD A 1
F8 F 0.6061(6) 0.4948(7) 0.0554(3) 0.079(6) Uani 0.65(2) 1 d PD A 1
F7 F 0.5567(3) 0.4261(7) 0.1115(6) 0.081(6) Uani 0.65(2) 1 d PD A 1
F11' F 0.6577(8) 0.4751(13) 0.0684(7) 0.068(9) Uani 0.35(2) 1 d PD A 2
F10' F 0.6692(6) 0.4233(15) 0.1511(6) 0.066(9) Uani 0.35(2) 1 d PD A 2
F8' F 0.5688(7) 0.4647(15) 0.0647(8) 0.081(12) Uani 0.35(2) 1 d PD A 2
F7' F 0.5807(9) 0.4124(16) 0.1489(8) 0.089(13) Uani 0.35(2) 1 d PD A 2
C1S C 0.7500 0.062(3) 0.5000 0.070(9) Uiso 0.50 2 d SPDU B 2
C2S C 0.7500 0.177(3) 0.5000 0.14(2) Uiso 0.50 2 d SPDU B 2
N3S N 0.7500 0.268(3) 0.5000 0.167(19) Uiso 0.50 2 d SPD B 2

loop_
_atom_site_aniso_label
_atom_site_aniso_U_11
_atom_site_aniso_U_22
_atom_site_aniso_U_33
_atom_site_aniso_U_23
_atom_site_aniso_U_13
_atom_site_aniso_U_12
Ru1 0.0190(3) 0.0212(3) 0.0192(3) -0.0019(2) -0.00166(18) -0.0007(2)
P2 0.0226(8) 0.0236(9) 0.0251(9) -0.0005(7) -0.0044(7) 0.0004(7)
S2 0.0369(10) 0.0295(9) 0.0243(9) -0.0064(7) -0.0011(7) -0.0011(8)
P1 0.0269(10) 0.0364(11) 0.0417(12) -0.0069(9) -0.0014(8) -0.0064(8)
P3 0.0310(10) 0.0346(10) 0.0259(9) -0.0010(8) 0.0025(8) -0.0013(8)
S1 0.0213(8) 0.0276(9) 0.0406(10) -0.0045(8) 0.0055(7) -0.0006(7)
F1 0.031(3) 0.060(3) 0.079(4) 0.027(3) -0.017(2) -0.008(2)
C25 0.033(4) 0.023(3) 0.030(4) -0.003(3) 0.000(3) -0.003(3)
N2 0.017(3) 0.032(3) 0.024(3) 0.003(2) 0.004(2) 0.000(2)
N1 0.027(3) 0.023(3) 0.021(3) 0.002(2) -0.002(2) 0.000(2)
C6 0.025(3) 0.030(4) 0.022(3) 0.003(3) -0.009(3) -0.006(3)
F2 0.038(3) 0.039(3) 0.057(3) 0.003(2) -0.009(2) -0.007(2)
O1 0.033(3) 0.026(3) 0.030(3) 0.005(2) -0.008(2) 0.004(2)
F4 0.055(3) 0.069(4) 0.065(4) -0.024(3) 0.016(3) -0.001(3)
F6 0.031(3) 0.064(3) 0.066(3) -0.009(3) -0.008(2) -0.003(2)
F5 0.044(3) 0.039(3) 0.112(5) 0.001(3) 0.018(3) -0.010(2)
F3 0.082(4) 0.072(4) 0.043(3) -0.005(3) 0.012(3) 0.006(3)
C31 0.022(3) 0.025(3) 0.026(3) 0.001(3) -0.004(3) 0.000(3)
C19 0.033(4) 0.030(4) 0.039(4) 0.003(3) -0.006(3) 0.010(3)
C1 0.031(4) 0.039(4) 0.031(4) -0.008(3) 0.007(3) 0.004(3)
C36 0.026(3) 0.041(4) 0.022(3) 0.004(3) -0.005(3) -0.009(3)
C9 0.029(4) 0.049(5) 0.047(5) 0.025(4) -0.013(3) -0.013(3)
C33 0.042(5) 0.061(5) 0.032(4) -0.010(4) 0.010(3) -0.014(4)
C5 0.045(4) 0.032(4) 0.033(4) 0.003(3) -0.012(3) -0.008(3)
C7 0.026(3) 0.031(4) 0.024(3) 0.008(3) -0.007(3) -0.004(3)
C13 0.032(4) 0.042(4) 0.024(3) 0.008(3) 0.004(3) 0.007(3)
C30 0.031(4) 0.031(4) 0.030(4) -0.002(3) 0.001(3) -0.005(3)
C11 0.024(4) 0.064(5) 0.034(4) 0.026(4) 0.000(3) -0.002(3)
C2 0.033(4) 0.030(4) 0.030(4) -0.002(3) 0.001(3) 0.002(3)
C8 0.025(3) 0.042(4) 0.033(4) 0.019(3) -0.004(3) -0.001(3)
C14 0.036(4) 0.046(5) 0.035(4) -0.006(4) 0.009(3) 0.008(3)
C20 0.036(4) 0.037(4) 0.046(5) -0.005(4) 0.003(4) 0.003(3)
C29 0.040(4) 0.039(4) 0.034(4) -0.008(3) 0.006(3) -0.017(3)
C34 0.036(4) 0.059(5) 0.028(4) -0.010(4) -0.008(3) -0.005(4)
C35 0.033(4) 0.043(4) 0.031(4) -0.003(3) -0.009(3) -0.011(3)
F9 0.072(4) 0.032(3) 0.061(3) -0.002(2) 0.007(3) 0.005(2)
F12 0.075(4) 0.055(3) 0.090(5) -0.041(3) 0.010(3) -0.014(3)
C12 0.031(4) 0.058(5) 0.030(4) 0.013(3) 0.013(3) 0.009(3)
C32 0.026(4) 0.045(4) 0.032(4) -0.002(3) 0.001(3) -0.007(3)
C15 0.034(4) 0.045(4) 0.025(4) 0.001(3) -0.007(3) -0.004(3)
C4 0.062(5) 0.038(5) 0.041(5) -0.013(4) -0.004(4) -0.013(4)
C17 0.045(5) 0.031(4) 0.038(4) -0.002(3) -0.015(3) 0.013(3)
C10 0.039(4) 0.036(4) 0.049(5) 0.008(3) -0.019(3) -0.021(3)
C18 0.029(4) 0.035(4) 0.052(5) -0.010(4) -0.008(3) 0.010(3)
C27 0.069(6) 0.032(4) 0.031(4) 0.004(3) 0.007(4) -0.005(4)
C16 0.044(5) 0.040(4) 0.024(4) 0.004(3) -0.002(3) -0.003(4)
C24 0.039(5) 0.046(5) 0.078(7) -0.018(5) 0.001(4) 0.002(4)
C26 0.049(5) 0.037(4) 0.025(4) 0.004(3) -0.007(3) -0.005(3)
C3 0.063(5) 0.037(5) 0.038(5) -0.014(4) 0.009(4) -0.004(4)
C28 0.069(6) 0.034(4) 0.035(4) -0.008(3) 0.014(4) -0.020(4)
C23 0.041(5) 0.056(6) 0.110(10) -0.013(6) 0.019(6) 0.011(4)
C21 0.054(5) 0.041(5) 0.076(7) -0.015(5) 0.007(5) 0.012(4)
C22 0.045(5) 0.055(6) 0.105(9) -0.013(6) 0.017(6) 0.019(4)
F11 0.031(5) 0.040(5) 0.22(2) 0.007(8) 0.026(8) -0.007(4)
F10 0.099(12) 0.040(5) 0.036(4) 0.009(3) -0.012(5) -0.008(5)
F8 0.158(18) 0.046(5) 0.028(4) 0.016(4) 0.001(7) 0.019(8)
F7 0.045(6) 0.030(5) 0.173(18) 0.016(7) 0.039(7) 0.005(4)
F11' 0.10(2) 0.054(12) 0.062(13) -0.001(10) 0.051(14) -0.010(13)
F10' 0.046(13) 0.101(18) 0.041(10) -0.015(11) -0.026(8) 0.027(12)
F8' 0.059(13) 0.078(18) 0.091(19) -0.050(15) -0.038(13) 0.029(13)
F7' 0.09(2) 0.093(19) 0.10(2) -0.047(17) 0.080(19) -0.045(19)

loop_
_atom_type_symbol
_atom_type_description
_atom_type_scat_dispersion_real
_atom_type_scat_dispersion_imag
_atom_type_scat_source
C C 0.0033 0.0016 'International Tables Vol C Tables 4.2.6.8 and 6.1.1.4'
H H 0.0000 0.0000 'International Tables Vol C Tables 4.2.6.8 and 6.1.1.4'
N N 0.0061 0.0033 'International Tables Vol C Tables 4.2.6.8 and 6.1.1.4'
O O 0.0106 0.0060 'International Tables Vol C Tables 4.2.6.8 and 6.1.1.4'
F F 0.0171 0.0103 'International Tables Vol C Tables 4.2.6.8 and 6.1.1.4'
P P 0.1023 0.0942 'International Tables Vol C Tables 4.2.6.8 and 6.1.1.4'
S S 0.1246 0.1234 'International Tables Vol C Tables 4.2.6.8 and 6.1.1.4'
Ru Ru -1.2594 0.8363 'International Tables Vol C Tables 4.2.6.8 and 6.1.1.4'

loop_
_geom_angle_atom_site_label_1
_geom_angle_atom_site_label_2
_geom_angle_atom_site_label_3
_geom_angle
_geom_angle_site_symmetry_1
_geom_angle_site_symmetry_3
_geom_angle_publ_flag
N2 Ru1 N1 80.9(2) . . ?
N2 Ru1 O1 87.8(2) . . ?
N1 Ru1 O1 86.8(2) . . ?
N2 Ru1 P2 95.72(17) . . ?
N1 Ru1 P2 97.93(19) . . ?
O1 Ru1 P2 174.51(14) . . ?
N2 Ru1 S1 161.60(17) . . ?
N1 Ru1 S1 82.17(17) . . ?
O1 Ru1 S1 83.99(16) . . ?
P2 Ru1 S1 93.78(8) . . ?
N2 Ru1 S2 82.71(18) . . ?
N1 Ru1 S2 161.50(17) . . ?
O1 Ru1 S2 84.05(17) . . ?
P2 Ru1 S2 92.22(12) . . ?
S1 Ru1 S2 112.66(8) . . ?
C25 P2 C19 100.8(4) . . ?
C25 P2 C31 103.9(3) . . ?
C19 P2 C31 109.9(3) . . ?
C25 P2 Ru1 116.9(3) . . ?
C19 P2 Ru1 112.9(3) . . ?
C31 P2 Ru1 111.6(2) . . ?
C15 S2 C14 102.8(4) . . ?
C15 S2 Ru1 99.0(3) . . ?
C14 S2 Ru1 99.1(3) . . ?
F6 P1 F4 90.3(3) . . ?
F6 P1 F3 90.0(3) . . ?
F4 P1 F3 179.8(4) . . ?
F6 P1 F5 90.3(3) . . ?
F4 P1 F5 89.4(3) . . ?
F3 P1 F5 90.5(3) . . ?
F6 P1 F2 90.0(3) . . ?
F4 P1 F2 89.5(3) . . ?
F3 P1 F2 90.6(3) . . ?
F5 P1 F2 178.9(3) . . ?
F6 P1 F1 179.7(4) . . ?
F4 P1 F1 90.0(3) . . ?
F3 P1 F1 89.7(3) . . ?
F5 P1 F1 89.7(3) . . ?
F2 P1 F1 89.9(3) . . ?
F8 P3 F9 93.8(4) . . ?
F8 P3 F12 86.8(4) . . ?
F9 P3 F12 178.0(3) . . ?
F8 P3 F11 94.3(7) . . ?
F9 P3 F11 89.6(4) . . ?
F12 P3 F11 92.3(5) . . ?
F8 P3 F7 90.8(7) . . ?
F9 P3 F7 88.3(5) . . ?
F12 P3 F7 89.8(5) . . ?
F11 P3 F7 174.6(6) . . ?
F8 P3 F10 175.9(6) . . ?
F9 P3 F10 83.1(4) . . ?
F12 P3 F10 96.3(4) . . ?
F11 P3 F10 88.4(6) . . ?
F7 P3 F10 86.4(6) . . ?
F8 P3 F10' 136.8(9) . . ?
F9 P3 F10' 98.6(6) . . ?
F12 P3 F10' 82.2(6) . . ?
F11 P3 F10' 45.0(7) . . ?
F7 P3 F10' 130.5(9) . . ?
F10 P3 F10' 46.7(8) . . ?
F8 P3 F7' 128.7(10) . . ?
F9 P3 F7' 96.1(7) . . ?
F12 P3 F7' 82.0(7) . . ?
F11 P3 F7' 135.8(10) . . ?
F7 P3 F7' 39.7(8) . . ?
F10 P3 F7' 49.3(9) . . ?
F10' P3 F7' 90.9(10) . . ?
F8 P3 F11' 49.3(8) . . ?
F9 P3 F11' 88.8(6) . . ?
F12 P3 F11' 93.0(6) . . ?
F11 P3 F11' 45.2(8) . . ?
F7 P3 F11' 139.7(9) . . ?
F10 P3 F11' 133.0(9) . . ?
F10' P3 F11' 89.7(9) . . ?
F7' P3 F11' 174.9(9) . . ?
F8 P3 F8' 39.9(8) . . ?
F9 P3 F8' 86.1(6) . . ?
F12 P3 F8' 93.2(6) . . ?
F11 P3 F8' 133.3(10) . . ?
F7 P3 F8' 51.5(9) . . ?
F10 P3 F8' 136.8(10) . . ?
F10' P3 F8' 174.8(10) . . ?
F7' P3 F8' 90.9(10) . . ?
F11' P3 F8' 88.1(10) . . ?
C18 S1 C1 102.6(4) . . ?
C18 S1 Ru1 98.5(3) . . ?
C1 S1 Ru1 99.6(2) . . ?
C26 C25 C30 118.3(7) . . ?
C26 C25 P2 120.0(6) . . ?
C30 C25 P2 121.5(6) . . ?
C13 N2 C7 119.6(6) . . ?
C13 N2 Ru1 126.6(5) . . ?
C7 N2 Ru1 113.6(5) . . ?
C2 N1 C6 119.9(6) . . ?
C2 N1 Ru1 127.3(5) . . ?
C6 N1 Ru1 112.6(5) . . ?
N1 C6 C5 122.2(7) . . ?
N1 C6 C7 117.1(6) . . ?
C5 C6 C7 120.7(7) . . ?
C17 O1 C16 118.9(6) . . ?
C17 O1 Ru1 115.0(4) . . ?
C16 O1 Ru1 115.3(4) . . ?
C32 C31 C36 117.6(6) . . ?
C32 C31 P2 121.9(5) . . ?
C36 C31 P2 119.7(5) . . ?
C24 C19 C20 117.6(8) . . ?
C24 C19 P2 122.6(6) . . ?
C20 C19 P2 119.2(6) . . ?
C2 C1 S1 114.3(5) . . ?
C35 C36 C31 120.8(7) . . ?
C10 C9 C8 121.3(7) . . ?
C34 C33 C32 120.5(8) . . ?
C4 C5 C6 116.2(8) . . ?
C4 C5 C10 126.9(8) . . ?
C6 C5 C10 116.8(8) . . ?
N2 C7 C8 122.7(7) . . ?
N2 C7 C6 115.8(6) . . ?
C8 C7 C6 121.4(7) . . ?
N2 C13 C12 120.6(7) . . ?
N2 C13 C14 116.2(7) . . ?
C12 C13 C14 123.1(7) . . ?
C25 C30 C29 120.9(7) . . ?
C12 C11 C8 120.2(7) . . ?
N1 C2 C3 121.2(7) . . ?
N1 C2 C1 115.3(6) . . ?
C3 C2 C1 123.5(7) . . ?
C7 C8 C11 116.8(7) . . ?
C7 C8 C9 117.7(8) . . ?
C11 C8 C9 125.6(7) . . ?
C13 C14 S2 113.8(5) . . ?
C21 C20 C19 121.2(8) . . ?
C28 C29 C30 119.6(8) . . ?
C33 C34 C35 120.1(7) . . ?
C36 C35 C34 120.4(7) . . ?
C11 C12 C13 119.9(8) . . ?
C31 C32 C33 120.6(7) . . ?
C16 C15 S2 112.9(5) . . ?
C3 C4 C5 120.7(8) . . ?
O1 C17 C18 111.1(6) . . ?
C9 C10 C5 122.1(7) . . ?
C17 C18 S1 112.6(5) . . ?
C28 C27 C26 120.8(8) . . ?
O1 C16 C15 111.8(6) . . ?
C19 C24 C23 120.7(9) . . ?
C25 C26 C27 120.5(7) . . ?
C4 C3 C2 119.8(8) . . ?
C27 C28 C29 119.8(8) . . ?
C22 C23 C24 121.0(10) . . ?
C20 C21 C22 120.4(9) . . ?
C23 C22 C21 119.1(9) . . ?
N3S C2S C1S 180.000(19) . . ?

loop_
_geom_bond_atom_site_label_1
_geom_bond_atom_site_label_2
_geom_bond_distance
_geom_bond_site_symmetry_2
_geom_bond_publ_flag
Ru1 N2 2.021(6) . ?
Ru1 N1 2.026(6) . ?
Ru1 O1 2.172(5) . ?
Ru1 P2 2.264(3) . ?
Ru1 S1 2.336(2) . ?
Ru1 S2 2.344(3) . ?
P2 C25 1.825(7) . ?
P2 C19 1.829(8) . ?
P2 C31 1.831(7) . ?
S2 C15 1.825(8) . ?
S2 C14 1.845(8) . ?
P1 F6 1.585(5) . ?
P1 F4 1.585(5) . ?
P1 F3 1.588(6) . ?
P1 F5 1.597(6) . ?
P1 F2 1.595(5) . ?
P1 F1 1.602(5) . ?
P3 F8 1.542(7) . ?
P3 F9 1.579(5) . ?
P3 F12 1.592(6) . ?
P3 F11 1.560(8) . ?
P3 F7 1.591(8) . ?
P3 F10 1.616(7) . ?
P3 F10' 1.548(10) . ?
P3 F7' 1.567(12) . ?
P3 F11' 1.600(11) . ?
P3 F8' 1.598(11) . ?
S1 C18 1.820(8) . ?
S1 C1 1.837(8) . ?
C25 C26 1.389(10) . ?
C25 C30 1.384(10) . ?
N2 C13 1.320(9) . ?
N2 C7 1.365(9) . ?
N1 C2 1.323(9) . ?
N1 C6 1.368(9) . ?
C6 C5 1.409(10) . ?
C6 C7 1.410(10) . ?
O1 C17 1.440(9) . ?
O1 C16 1.443(9) . ?
C31 C32 1.390(10) . ?
C31 C36 1.415(9) . ?
C19 C24 1.384(12) . ?
C19 C20 1.408(11) . ?
C1 C2 1.503(10) . ?
C36 C35 1.379(10) . ?
C9 C10 1.349(13) . ?
C9 C8 1.433(12) . ?
C33 C34 1.374(12) . ?
C33 C32 1.391(11) . ?
C5 C4 1.398(13) . ?
C5 C10 1.435(12) . ?
C7 C8 1.388(10) . ?
C13 C12 1.407(11) . ?
C13 C14 1.508(11) . ?
C30 C29 1.396(10) . ?
C11 C12 1.363(12) . ?
C11 C8 1.402(12) . ?
C2 C3 1.389(11) . ?
C20 C21 1.376(12) . ?
C29 C28 1.372(12) . ?
C34 C35 1.370(12) . ?
C15 C16 1.510(11) . ?
C4 C3 1.375(13) . ?
C17 C18 1.503(12) . ?
C27 C28 1.372(13) . ?
C27 C26 1.378(11) . ?
C24 C23 1.393(13) . ?
C23 C22 1.373(15) . ?
C21 C22 1.383(14) . ?
C1S C2S 1.448(11) . ?
C2S N3S 1.140(11) . ?

loop_
_geom_torsion_atom_site_label_1
_geom_torsion_atom_site_label_2
_geom_torsion_atom_site_label_3
_geom_torsion_atom_site_label_4
_geom_torsion
_geom_torsion_site_symmetry_1
_geom_torsion_site_symmetry_2
_geom_torsion_site_symmetry_3
_geom_torsion_site_symmetry_4
_geom_torsion_publ_flag
C19 P2 C25 C26 60.2(7) . . . . ?
C31 P2 C25 C26 -53.6(7) . . . . ?
C19 P2 C25 C30 -115.4(7) . . . . ?
C31 P2 C25 C30 130.8(6) . . . . ?
C2 N1 C6 C5 2.3(10) . . . . ?
C2 N1 C6 C7 -177.3(6) . . . . ?
C25 P2 C31 C32 -22.3(7) . . . . ?
C19 P2 C31 C32 -129.4(6) . . . . ?
C25 P2 C31 C36 168.2(6) . . . . ?
C19 P2 C31 C36 61.1(7) . . . . ?
C25 P2 C19 C24 -162.5(8) . . . . ?
C31 P2 C19 C24 -53.2(8) . . . . ?
C25 P2 C19 C20 27.0(7) . . . . ?
C31 P2 C19 C20 136.3(6) . . . . ?
C18 S1 C1 C2 -89.2(6) . . . . ?
C32 C31 C36 C35 -0.4(11) . . . . ?
P2 C31 C36 C35 169.6(6) . . . . ?
N1 C6 C5 C4 -1.2(11) . . . . ?
C7 C6 C5 C4 178.4(7) . . . . ?
N1 C6 C5 C10 179.7(6) . . . . ?
C7 C6 C5 C10 -0.8(10) . . . . ?
C13 N2 C7 C8 -2.4(10) . . . . ?
C13 N2 C7 C6 175.5(6) . . . . ?
N1 C6 C7 N2 1.6(9) . . . . ?
C5 C6 C7 N2 -177.9(6) . . . . ?
N1 C6 C7 C8 179.5(6) . . . . ?
C5 C6 C7 C8 -0.1(10) . . . . ?
C7 N2 C13 C12 3.8(10) . . . . ?
C7 N2 C13 C14 -178.5(6) . . . . ?
C26 C25 C30 C29 -0.2(11) . . . . ?
P2 C25 C30 C29 175.5(6) . . . . ?
C6 N1 C2 C3 -1.9(10) . . . . ?
C6 N1 C2 C1 178.6(6) . . . . ?
S1 C1 C2 N1 -11.1(9) . . . . ?
S1 C1 C2 C3 169.4(7) . . . . ?
N2 C7 C8 C11 -1.0(10) . . . . ?
C6 C7 C8 C11 -178.7(6) . . . . ?
N2 C7 C8 C9 178.6(6) . . . . ?
C6 C7 C8 C9 0.9(10) . . . . ?
C12 C11 C8 C7 2.9(10) . . . . ?
C12 C11 C8 C9 -176.7(7) . . . . ?
C10 C9 C8 C7 -0.9(11) . . . . ?
C10 C9 C8 C11 178.7(7) . . . . ?
N2 C13 C14 S2 11.2(9) . . . . ?
C12 C13 C14 S2 -171.1(6) . . . . ?
C15 S2 C14 C13 89.0(6) . . . . ?
C24 C19 C20 C21 1.7(13) . . . . ?
P2 C19 C20 C21 172.6(7) . . . . ?
C25 C30 C29 C28 -1.8(12) . . . . ?
C32 C33 C34 C35 0.3(14) . . . . ?
C31 C36 C35 C34 0.8(12) . . . . ?
C33 C34 C35 C36 -0.8(13) . . . . ?
C8 C11 C12 C13 -1.6(11) . . . . ?
N2 C13 C12 C11 -1.9(11) . . . . ?
C14 C13 C12 C11 -179.4(7) . . . . ?
C36 C31 C32 C33 0.0(11) . . . . ?
P2 C31 C32 C33 -169.8(7) . . . . ?
C34 C33 C32 C31 0.1(13) . . . . ?
C14 S2 C15 C16 -71.0(7) . . . . ?
C6 C5 C4 C3 -0.3(12) . . . . ?
C10 C5 C4 C3 178.8(8) . . . . ?
C16 O1 C17 C18 102.7(7) . . . . ?
C8 C9 C10 C5 0.0(12) . . . . ?
C4 C5 C10 C9 -178.2(8) . . . . ?
C6 C5 C10 C9 0.8(11) . . . . ?
O1 C17 C18 S1 49.7(8) . . . . ?
C1 S1 C18 C17 68.5(6) . . . . ?
C17 O1 C16 C15 -103.3(8) . . . . ?
S2 C15 C16 O1 -47.1(8) . . . . ?
C20 C19 C24 C23 -0.2(15) . . . . ?
P2 C19 C24 C23 -170.8(9) . . . . ?
C30 C25 C26 C27 2.0(12) . . . . ?
P2 C25 C26 C27 -173.7(6) . . . . ?
C28 C27 C26 C25 -1.8(13) . . . . ?
C5 C4 C3 C2 0.6(14) . . . . ?
N1 C2 C3 C4 0.5(13) . . . . ?
C1 C2 C3 C4 179.9(8) . . . . ?
C26 C27 C28 C29 -0.3(13) . . . . ?
C30 C29 C28 C27 2.1(12) . . . . ?
C19 C24 C23 C22 -0.9(18) . . . . ?
C19 C20 C21 C22 -2.1(15) . . . . ?
C24 C23 C22 C21 0.5(19) . . . . ?
C20 C21 C22 C23 1.0(18) . . . . ?
